data_8102150
loop_
_publ_author_name
'Lu, Lu-Ping'
'Xie, Jian-Wu'
'Chen, Zhen-Hua'
'Tong, Guo-Tong'
'Li, Zu-Guang'

_publ_section_title
;
Refinement of the crystal structure of 1,4-diazabicyclo[2.2.2]octane 
tetrachlorozincate, (C~6~H~14~N~2~)(ZnCl~4~), at 153 K
;
_journal_issue 3
_journal_name_full 'Zeitschrift f\"ur Kristallographie - New Crystal Structures'
_journal_page_first 277
_journal_page_last 278
_journal_volume 222
_journal_year 2007
_chemical_formula_moiety 'C6 H14 Cl4 N2 Zn'
_chemical_formula_structural 'C6 H14 Cl4 N2 Zn'
_chemical_formula_sum 'C6 H14 Cl4 N2 Zn'
_chemical_formula_weight 321.36
_chemical_name_systematic
;
1,4-diazabicyclo[2.2.2]octane tetrachlorozincate
;
_space_group_IT_number 14
_symmetry_cell_setting monoclinic
_symmetry_space_group_name_Hall '-P 2ybc'
_symmetry_space_group_name_H-M 'P 1 21/c 1'
_atom_sites_solution_hydrogens geom
_atom_sites_solution_primary direct
_atom_sites_solution_secondary difmap
_audit_creation_method SHELXL-97
_cell_angle_alpha 90.00
_cell_angle_beta 92.931(1)
_cell_angle_gamma 90.00
_cell_formula_units_Z 4
_cell_length_a 9.5046(3)
_cell_length_b 6.7260(1)
_cell_length_c 18.2493(4)
_cell_measurement_reflns_used 10922
_cell_measurement_temperature 153(2)
_cell_measurement_theta_max 27.49
_cell_measurement_theta_min 3.02
_cell_volume 1165.11(5)
_computing_cell_refinement PROCESS-AUTO
_computing_data_collection 'PROCESS-AUTO (Rigaku, 1998)'
_computing_data_reduction 'CrystalStructure (Rigaku/MSC, 2004)'
_computing_molecular_graphics 'Siemens SHELXTL (1998)'
_computing_publication_material 'Siemens SHELXTL'
_computing_structure_refinement 'SHELXL-97 (Sheldrick, 1997)'
_computing_structure_solution 'SHELXS-97 (Sheldrick, 1997)'
_diffrn_ambient_temperature 153(2)
_diffrn_measured_fraction_theta_full 0.999
_diffrn_measured_fraction_theta_max 0.999
_diffrn_measurement_device_type 'Rigaku RAXIS-RAPID'
_diffrn_measurement_method omega
_diffrn_radiation_monochromator graphite
_diffrn_radiation_source 'Rotating Anode'
_diffrn_radiation_type MoK\a
_diffrn_radiation_wavelength 0.71073
_diffrn_reflns_av_R_equivalents 0.0463
_diffrn_reflns_av_sigmaI/netI 0.0367
_diffrn_reflns_limit_h_max 12
_diffrn_reflns_limit_h_min -12
_diffrn_reflns_limit_k_max 8
_diffrn_reflns_limit_k_min -8
_diffrn_reflns_limit_l_max 23
_diffrn_reflns_limit_l_min -23
_diffrn_reflns_number 10979
_diffrn_reflns_theta_full 27.48
_diffrn_reflns_theta_max 27.48
_diffrn_reflns_theta_min 3.02
_diffrn_standards_decay_% 0
_diffrn_standards_interval_count 0
_diffrn_standards_interval_time 0
_diffrn_standards_number 0
_exptl_absorpt_coefficient_mu 2.983
_exptl_absorpt_correction_T_max 0.4783
_exptl_absorpt_correction_T_min 0.3227
_exptl_absorpt_correction_type empirical
_exptl_absorpt_process_details 'SHELXTL (Siemens, 1998)'
_exptl_crystal_colour colorless
_exptl_crystal_density_diffrn 1.832
_exptl_crystal_density_meas 1.832
_exptl_crystal_density_method 'not measured'
_exptl_crystal_description block
_exptl_crystal_F_000 648
_exptl_crystal_size_max 0.49
_exptl_crystal_size_mid 0.42
_exptl_crystal_size_min 0.29
_refine_diff_density_max 1.129
_refine_diff_density_min -1.238
_refine_diff_density_rms 0.140
_refine_ls_extinction_coef 0.0296(18)
_refine_ls_extinction_expression Fc^*^=kFc[1+0.001xFc^2^\l^3^/sin(2\q)]^-1/4^
_refine_ls_extinction_method SHELXL
_refine_ls_goodness_of_fit_ref 1.007
_refine_ls_hydrogen_treatment mixed
_refine_ls_matrix_type full
_refine_ls_number_parameters 127
_refine_ls_number_reflns 2669
_refine_ls_number_restraints 0
_refine_ls_restrained_S_all 1.007
_refine_ls_R_factor_all 0.0336
_refine_ls_R_factor_gt 0.0331
_refine_ls_shift/su_max 0.001
_refine_ls_shift/su_mean 0.000
_refine_ls_structure_factor_coef Fsqd
_refine_ls_weighting_details 'calc w=1/[\s^2^(Fo^2^)+(0.0659P)^2^+0.7310P] where P=(Fo^2^+2Fc^2^)/3'
_refine_ls_weighting_scheme calc
_refine_ls_wR_factor_gt 0.0893
_refine_ls_wR_factor_ref 0.0900
_reflns_number_gt 2613
_reflns_number_total 2669
_reflns_threshold_expression >2sigma(I)
_cod_data_source_file 1267-2045.cff
_cod_data_source_block y2340
_cod_depositor_comments
;
The following automatic conversions were performed:
'_symmetry_cell_setting' value 'Monoclinic' changed to 'monoclinic'
according to '/home/saulius/struct/CIF-dictionaries/cif_core.dic'
dictionary named 'cif_core.dic' version 2.4.1 from 2010-06-29.

Automatic conversion script
Id: cif_fix_enum 1555 2011-01-17 13:19:09Z saulius 
;
_cod_original_sg_symbol_Hall '-P 2ybc '
_cod_original_sg_symbol_H-M P12(1)/c1
_cod_database_code 8102150

loop_
_symmetry_equiv_pos_as_xyz
'x, y, z'
'-x, y+1/2, -z+1/2'
'-x, -y, -z'
'x, -y-1/2, z-1/2'

loop_
_atom_site_label
_atom_site_type_symbol
_atom_site_fract_x
_atom_site_fract_y
_atom_site_fract_z
_atom_site_U_iso_or_equiv
_atom_site_adp_type
_atom_site_occupancy
_atom_site_symmetry_multiplicity
_atom_site_Wyckoff_symbol
_atom_site_calc_flag
_atom_site_refinement_flags
_atom_site_disorder_assembly
_atom_site_disorder_group
Zn Zn 0.76781(2) 0.55596(3) 0.116947(11) 0.01297(12) Uani 1 4 e d . . .
Cl1 Cl 0.96076(5) 0.40660(8) 0.16939(3) 0.02025(15) Uani 1 4 e d . . .
Cl2 Cl 0.68904(6) 0.76496(7) 0.20455(3) 0.01907(15) Uani 1 4 e d . . .
Cl3 Cl 0.59840(5) 0.32806(8) 0.08614(3) 0.02020(15) Uani 1 4 e d . . .
Cl4 Cl 0.80567(5) 0.72044(7) 0.01191(3) 0.01834(15) Uani 1 4 e d . . .
N1 N 0.77095(19) 0.4239(2) 0.32152(10) 0.0131(3) Uani 1 4 e d . . .
N2 N 0.69930(17) 0.2040(2) 0.42265(9) 0.0127(3) Uani 1 4 e d . . .
C1 C 0.8936(2) 0.4006(3) 0.37572(12) 0.0180(4) Uani 1 4 e d . . .
H1A H 0.9239 0.5324 0.3948 0.022 Uiso 1 4 e calc R . .
H1B H 0.9738 0.3389 0.3516 0.022 Uiso 1 4 e calc R . .
C2 C 0.8487(2) 0.2686(3) 0.43882(11) 0.0157(4) Uani 1 4 e d . . .
H2A H 0.9110 0.1509 0.4437 0.019 Uiso 1 4 e calc R . .
H2B H 0.8561 0.3436 0.4855 0.019 Uiso 1 4 e calc R . .
C3 C 0.7292(3) 0.2264(3) 0.28979(11) 0.0197(4) Uani 1 4 e d . . .
H3A H 0.8087 0.1681 0.2641 0.024 Uiso 1 4 e calc R . .
H3B H 0.6484 0.2424 0.2539 0.024 Uiso 1 4 e calc R . .
C4 C 0.6886(2) 0.0897(3) 0.35199(11) 0.0151(4) Uani 1 4 e d . . .
H4A H 0.5911 0.0409 0.3426 0.018 Uiso 1 4 e calc R . .
H4B H 0.7525 -0.0265 0.3551 0.018 Uiso 1 4 e calc R . .
C5 C 0.6483(2) 0.5165(3) 0.35722(12) 0.0185(4) Uani 1 4 e d . . .
H5A H 0.5686 0.5335 0.3207 0.022 Uiso 1 4 e calc R . .
H5B H 0.6751 0.6491 0.3769 0.022 Uiso 1 4 e calc R . .
C6 C 0.6042(2) 0.3820(3) 0.41944(11) 0.0155(4) Uani 1 4 e d . . .
H6A H 0.6120 0.4548 0.4666 0.019 Uiso 1 4 e calc R . .
H6B H 0.5050 0.3396 0.4104 0.019 Uiso 1 4 e calc R . .
H1N H 0.800(3) 0.493(5) 0.2883(17) 0.022(7) Uiso 1 4 e d . . .
H2N H 0.669(3) 0.117(4) 0.4628(17) 0.024(7) Uiso 1 4 e d . . .

loop_
_atom_site_aniso_label
_atom_site_aniso_U_11
_atom_site_aniso_U_22
_atom_site_aniso_U_33
_atom_site_aniso_U_23
_atom_site_aniso_U_13
_atom_site_aniso_U_12
Zn 0.01703(17) 0.01260(17) 0.00935(16) 0.00037(7) 0.00147(10) -0.00168(7)
Cl1 0.0180(3) 0.0210(3) 0.0220(3) 0.00931(19) 0.00269(19) 0.00074(17)
Cl2 0.0318(3) 0.0138(2) 0.0115(2) -0.00225(17) 0.00081(19) 0.00339(18)
Cl3 0.0234(3) 0.0211(3) 0.0168(2) -0.00693(18) 0.00751(19) -0.00964(18)
Cl4 0.0260(3) 0.0167(2) 0.0124(2) 0.00536(17) 0.00154(19) -0.00096(18)
N1 0.0207(9) 0.0084(7) 0.0106(8) 0.0024(6) 0.0047(6) 0.0003(6)
N2 0.0167(8) 0.0108(7) 0.0107(7) 0.0012(6) 0.0034(6) 0.0004(6)
C1 0.0163(10) 0.0158(9) 0.0218(10) 0.0024(8) 0.0009(8) -0.0040(7)
C2 0.0149(9) 0.0186(9) 0.0134(9) 0.0022(7) -0.0008(7) -0.0005(7)
C3 0.0369(12) 0.0128(9) 0.0096(9) -0.0027(7) 0.0041(8) -0.0054(8)
C4 0.0231(10) 0.0089(8) 0.0139(9) -0.0019(7) 0.0053(8) -0.0034(7)
C5 0.0247(10) 0.0123(9) 0.0190(10) 0.0041(8) 0.0058(8) 0.0080(8)
C6 0.0179(9) 0.0146(9) 0.0145(9) 0.0008(8) 0.0049(7) 0.0041(7)

loop_
_atom_type_symbol
_atom_type_description
_atom_type_scat_dispersion_real
_atom_type_scat_dispersion_imag
_atom_type_scat_source
C C 0.0033 0.0016 'International Tables Vol C Tables 4.2.6.8 and 6.1.1.4'
H H 0.0000 0.0000 'International Tables Vol C Tables 4.2.6.8 and 6.1.1.4'
N N 0.0061 0.0033 'International Tables Vol C Tables 4.2.6.8 and 6.1.1.4'
Cl Cl 0.1484 0.1585 'International Tables Vol C Tables 4.2.6.8 and 6.1.1.4'
Zn Zn 0.2839 1.4301 'International Tables Vol C Tables 4.2.6.8 and 6.1.1.4'

loop_
_geom_angle_atom_site_label_1
_geom_angle_atom_site_label_2
_geom_angle_atom_site_label_3
_geom_angle
_geom_angle_site_symmetry_1
_geom_angle_site_symmetry_3
_geom_angle_publ_flag
Cl4 Zn Cl1 114.59(2) . . ?
Cl4 Zn Cl3 105.19(2) . . ?
Cl1 Zn Cl3 110.74(2) . . ?
Cl4 Zn Cl2 111.40(2) . . ?
Cl1 Zn Cl2 105.37(2) . . ?
Cl3 Zn Cl2 109.57(2) . . ?
C3 N1 C1 110.19(16) . . ?
C3 N1 C5 109.90(17) . . ?
C1 N1 C5 110.64(16) . . ?
C3 N1 H1N 108(2) . . ?
C1 N1 H1N 105(2) . . ?
C5 N1 H1N 113(2) . . ?
C2 N2 C6 109.83(15) . . ?
C2 N2 C4 109.85(15) . . ?
C6 N2 C4 111.18(16) . . ?
C2 N2 H2N 109.4(17) . . ?
C6 N2 H2N 107.7(17) . . ?
C4 N2 H2N 108.9(17) . . ?
N1 C1 C2 108.63(16) . . ?
N1 C1 H1A 110.0 . . ?
C2 C1 H1A 110.0 . . ?
N1 C1 H1B 110.0 . . ?
C2 C1 H1B 110.0 . . ?
H1A C1 H1B 108.3 . . ?
N2 C2 C1 108.52(16) . . ?
N2 C2 H2A 110.0 . . ?
C1 C2 H2A 110.0 . . ?
N2 C2 H2B 110.0 . . ?
C1 C2 H2B 110.0 . . ?
H2A C2 H2B 108.4 . . ?
N1 C3 C4 108.65(16) . . ?
N1 C3 H3A 110.0 . . ?
C4 C3 H3A 110.0 . . ?
N1 C3 H3B 110.0 . . ?
C4 C3 H3B 110.0 . . ?
H3A C3 H3B 108.3 . . ?
N2 C4 C3 108.79(16) . . ?
N2 C4 H4A 109.9 . . ?
C3 C4 H4A 109.9 . . ?
N2 C4 H4B 109.9 . . ?
C3 C4 H4B 109.9 . . ?
H4A C4 H4B 108.3 . . ?
N1 C5 C6 109.06(16) . . ?
N1 C5 H5A 109.9 . . ?
C6 C5 H5A 109.9 . . ?
N1 C5 H5B 109.9 . . ?
C6 C5 H5B 109.9 . . ?
H5A C5 H5B 108.3 . . ?
N2 C6 C5 108.28(15) . . ?
N2 C6 H6A 110.0 . . ?
C5 C6 H6A 110.0 . . ?
N2 C6 H6B 110.0 . . ?
C5 C6 H6B 110.0 . . ?
H6A C6 H6B 108.4 . . ?

loop_
_geom_bond_atom_site_label_1
_geom_bond_atom_site_label_2
_geom_bond_distance
_geom_bond_site_symmetry_2
_geom_bond_publ_flag
Zn Cl4 2.2580(5) . ?
Zn Cl1 2.2603(5) . ?
Zn Cl3 2.2728(5) . ?
Zn Cl2 2.2837(5) . ?
N1 C3 1.495(3) . ?
N1 C1 1.498(3) . ?
N1 C5 1.500(3) . ?
N1 H1N 0.83(3) . ?
N2 C2 1.500(3) . ?
N2 C6 1.500(2) . ?
N2 C4 1.500(3) . ?
N2 H2N 0.99(3) . ?
C1 C2 1.532(3) . ?
C1 H1A 0.9900 . ?
C1 H1B 0.9900 . ?
C2 H2A 0.9900 . ?
C2 H2B 0.9900 . ?
C3 C4 1.526(3) . ?
C3 H3A 0.9900 . ?
C3 H3B 0.9900 . ?
C4 H4A 0.9900 . ?
C4 H4B 0.9900 . ?
C5 C6 1.527(3) . ?
C5 H5A 0.9900 . ?
C5 H5B 0.9900 . ?
C6 H6A 0.9900 . ?
C6 H6B 0.9900 . ?

loop_
_geom_hbond_atom_site_label_D
_geom_hbond_atom_site_label_H
_geom_hbond_atom_site_label_A
_geom_hbond_distance_DH
_geom_hbond_distance_HA
_geom_hbond_distance_DA
_geom_hbond_angle_DHA
_geom_hbond_site_symmetry_A
_geom_hbond_publ_flag
N1 H1N Cl1 0.83(3) 2.78(3) 3.3894(18) 132(3) . yes
N1 H1N Cl2 0.83(3) 2.57(3) 3.2023(17) 134(2) . yes
N2 H2N Cl3 0.99(3) 2.41(3) 3.1874(17) 135(2) 4_566 yes
N2 H2N Cl4 0.99(3) 2.74(3) 3.4142(17) 125(2) 4_566 yes
C3 H3A Cl1 0.99 2.81 3.411(2) 120 . yes
C5 H5B Cl4 0.99 2.84 3.593(2) 133 4_576 yes
C2 H2A Cl4 0.99 2.81 3.377(2) 117 2_745 yes
C4 H4B Cl1 0.99 2.82 3.593(2) 135 2_745 yes
C4 H4A Cl3 0.99 2.69 3.482(2) 137 2_645 yes
C6 H6B Cl2 0.99 2.77 3.586(2) 140 2_645 yes

loop_
_geom_torsion_atom_site_label_1
_geom_torsion_atom_site_label_2
_geom_torsion_atom_site_label_3
_geom_torsion_atom_site_label_4
_geom_torsion
_geom_torsion_site_symmetry_1
_geom_torsion_site_symmetry_2
_geom_torsion_site_symmetry_3
_geom_torsion_site_symmetry_4
_geom_torsion_publ_flag
C3 N1 C1 C2 -62.4(2) . . . . ?
C5 N1 C1 C2 59.4(2) . . . . ?
C6 N2 C2 C1 -62.7(2) . . . . ?
C4 N2 C2 C1 59.9(2) . . . . ?
N1 C1 C2 N2 1.9(2) . . . . ?
C1 N1 C3 C4 59.8(2) . . . . ?
C5 N1 C3 C4 -62.3(2) . . . . ?
C2 N2 C4 C3 -62.6(2) . . . . ?
C6 N2 C4 C3 59.2(2) . . . . ?
N1 C3 C4 N2 2.2(2) . . . . ?
C3 N1 C5 C6 61.3(2) . . . . ?
C1 N1 C5 C6 -60.6(2) . . . . ?
C2 N2 C6 C5 61.6(2) . . . . ?
C4 N2 C6 C5 -60.2(2) . . . . ?
N1 C5 C6 N2 -0.2(2) . . . . ?
